data_4312016
loop_
_publ_author_name
'Travis M. Anderson'
'Wade A. Neiwert'
'Kenneth I. Hardcastle'
'Craig L. Hill'

_publ_contact_author
;
    Craig L. Hill
    Department of Chemistry
    Emory University
    1515 Dickey Drive
    Atlanta, GA 30322
;
_publ_contact_author_email chill@emory.edu
_publ_contact_author_fax '404 727 6076'
_publ_contact_author_phone '404 727 6611'
_publ_section_title
;
 Multi-Iron Silicotungstates: Synthesis, Characterization, and Stability
 Studies of Polyoxometalate Dimers
;
_journal_name_full 'Inorganic Chemistry'
_journal_page_first 7353
_journal_page_last 7358
_journal_paper_doi 10.1021/ic049517s
_journal_volume 43
_journal_year 2004
_chemical_formula_moiety '(K 1+)2, (Si Fe3 W9 O39 H7 8-)2, 23.4(H2 O)'
_chemical_formula_sum 'Fe6 H60.8 K2 Na6 O101.4 Si2 W18'
_chemical_formula_weight 5600.41
_chemical_name_systematic
; 
 ? 
;
_space_group_IT_number 15
_symmetry_cell_setting monoclinic
_symmetry_space_group_name_Hall '-C 2yc'
_symmetry_space_group_name_H-M 'C 1 2/c 1'
_atom_sites_solution_hydrogens geom
_atom_sites_solution_primary direct
_atom_sites_solution_secondary difmap
_audit_creation_method SHELXL-97
_cell_angle_alpha 90.00
_cell_angle_beta 122.7090(10)
_cell_angle_gamma 90.00
_cell_formula_units_Z 4
_cell_length_a 36.903(2)
_cell_length_b 13.9868(9)
_cell_length_c 21.7839(13)
_cell_measurement_reflns_used 7394
_cell_measurement_temperature 100(2)
_cell_measurement_theta_max 28.20
_cell_measurement_theta_min 2.21
_cell_volume 9460.9(10)
_computing_cell_refinement 'Bruker SMART'
_computing_data_collection 'Bruker SMART'
_computing_data_reduction 'Bruker SAINT'
_computing_molecular_graphics 'Bruker SHELXTL'
_computing_publication_material 'Bruker SHELXTL'
_computing_structure_refinement 'SHELXL-97 (Sheldrick, 1997)'
_computing_structure_solution 'SHELXS-97 (Sheldrick, 1990)'
_diffrn_ambient_temperature 100(2)
_diffrn_measured_fraction_theta_full 0.998
_diffrn_measured_fraction_theta_max 0.998
_diffrn_measurement_device_type 'CCD area detector'
_diffrn_measurement_method 'phi and omega scans'
_diffrn_radiation_monochromator graphite
_diffrn_radiation_source 'fine-focus sealed tube'
_diffrn_radiation_type MoK\a
_diffrn_radiation_wavelength 0.71073
_diffrn_reflns_av_R_equivalents 0.0696
_diffrn_reflns_av_sigmaI/netI 0.0522
_diffrn_reflns_limit_h_max 49
_diffrn_reflns_limit_h_min -49
_diffrn_reflns_limit_k_max 18
_diffrn_reflns_limit_k_min -18
_diffrn_reflns_limit_l_max 29
_diffrn_reflns_limit_l_min -29
_diffrn_reflns_number 63771
_diffrn_reflns_theta_full 28.32
_diffrn_reflns_theta_max 28.32
_diffrn_reflns_theta_min 1.60
_exptl_absorpt_coefficient_mu 22.936
_exptl_absorpt_correction_T_max 1.00
_exptl_absorpt_correction_T_min 0.318567
_exptl_absorpt_correction_type multi-scan
_exptl_absorpt_process_details 'SADABS V2.10, Sheldrick 2003'
_exptl_crystal_colour yellow
_exptl_crystal_density_diffrn 3.932
_exptl_crystal_density_method 'not measured'
_exptl_crystal_description plate
_exptl_crystal_F_000 9968
_exptl_crystal_size_max 0.28
_exptl_crystal_size_mid 0.15
_exptl_crystal_size_min 0.07
_refine_diff_density_max 4.160
_refine_diff_density_min -2.377
_refine_diff_density_rms 0.427
_refine_ls_extinction_method none
_refine_ls_goodness_of_fit_ref 1.069
_refine_ls_hydrogen_treatment mixed
_refine_ls_matrix_type full
_refine_ls_number_parameters 623
_refine_ls_number_reflns 11787
_refine_ls_number_restraints 0
_refine_ls_restrained_S_all 1.069
_refine_ls_R_factor_all 0.0563
_refine_ls_R_factor_gt 0.0457
_refine_ls_shift/su_max 0.036
_refine_ls_shift/su_mean 0.000
_refine_ls_structure_factor_coef Fsqd
_refine_ls_weighting_details 'calc w=1/[\s^2^(Fo^2^)+(0.0448P)^2^+389.8718P] where P=(Fo^2^+2Fc^2^)/3'
_refine_ls_weighting_scheme calc
_refine_ls_wR_factor_gt 0.1104
_refine_ls_wR_factor_ref 0.1166
_reflns_number_gt 10027
_reflns_number_total 11787
_reflns_threshold_expression >2sigma(I)
_cod_data_source_file ic049517ssi20040413_034935_1.cif
_cod_data_source_block 2
_cod_depositor_comments
;
The following automatic conversions were performed:
'_symmetry_cell_setting' value 'Monoclinic' changed to 'monoclinic'
according to '/home/saulius/struct/CIF-dictionaries/cif_core.dic'
dictionary named 'cif_core.dic' version 2.4.1 from 2010-06-29.

Automatic conversion script
Id: cif_fix_enum 1527 2010-12-29 10:47:43Z saulius 
;
_cod_original_cell_volume 9460.8(10)
_cod_original_formula_sum 'H60.80 O101.40 Fe6 K2 Na6 Si2 W18'
_cod_database_code 4312016

loop_
_symmetry_equiv_pos_as_xyz
'x, y, z'
'-x, y, -z+1/2'
'x+1/2, y+1/2, z'
'-x+1/2, y+1/2, -z+1/2'
'-x, -y, -z'
'x, -y, z-1/2'
'-x+1/2, -y+1/2, -z'
'x+1/2, -y+1/2, z-1/2'

loop_
_atom_site_label
_atom_site_type_symbol
_atom_site_fract_x
_atom_site_fract_y
_atom_site_fract_z
_atom_site_U_iso_or_equiv
_atom_site_adp_type
_atom_site_occupancy
_atom_site_symmetry_multiplicity
_atom_site_calc_flag
_atom_site_refinement_flags
_atom_site_disorder_assembly
_atom_site_disorder_group
Fe1 Fe 0.48572(5) 0.58290(10) 0.52904(9) 0.0225(3) Uani 1 1 d . . .
Fe2 Fe 0.49071(5) 0.81454(10) 0.45925(8) 0.0167(3) Uani 1 1 d . . .
Fe3 Fe 0.48132(5) 0.79536(10) 0.61627(8) 0.0203(3) Uani 1 1 d . . .
K1 K 0.3932(2) 1.2393(2) 0.2933(3) 0.090(2) Uani 1 1 d . . .
Na1 Na 0.4081(2) 0.7752(4) 0.0964(4) 0.0530(16) Uani 1 1 d . . .
Na2 Na 0.4047(4) 0.4659(5) 0.6879(4) 0.088(3) Uani 1 1 d . . .
Na3 Na 0.2105(3) 0.6315(7) 0.4818(5) 0.087(3) Uani 1 1 d . . .
O1 O 0.2625(3) 0.6036(7) 0.4245(6) 0.046(3) Uani 1 1 d . . .
O2 O 0.2759(3) 0.6383(6) 0.1830(5) 0.036(2) Uani 1 1 d . . .
O3 O 0.2703(3) 0.9612(6) 0.3212(6) 0.044(2) Uani 1 1 d . . .
O4 O 0.3874(3) 0.3986(6) 0.5440(5) 0.040(2) Uani 1 1 d . . .
O5 O 0.3992(3) 0.4306(6) 0.3039(5) 0.0322(19) Uani 1 1 d . . .
O6 O 0.4083(3) 0.7434(6) 0.2134(5) 0.033(2) Uani 1 1 d . . .
O7 O 0.4017(3) 1.0707(5) 0.3491(5) 0.0285(18) Uani 1 1 d . . .
O8 O 0.3882(3) 1.0469(6) 0.5629(5) 0.033(2) Uani 1 1 d . . .
O9 O 0.3810(3) 0.6893(7) 0.6648(5) 0.040(2) Uani 1 1 d . . .
O10 O 0.2821(3) 0.6242(6) 0.3181(5) 0.0321(19) Uani 1 1 d . . .
O11 O 0.2852(3) 0.7954(6) 0.2685(5) 0.0323(19) Uani 1 1 d . . .
O12 O 0.2786(3) 0.7805(6) 0.3836(5) 0.033(2) Uani 1 1 d . . .
O13 O 0.3390(3) 0.7070(6) 0.5129(5) 0.0297(18) Uani 1 1 d . . .
O14 O 0.3426(3) 0.5524(6) 0.4488(5) 0.0288(18) Uani 1 1 d . . .
O15 O 0.3493(3) 0.5692(5) 0.3141(4) 0.0255(17) Uani 1 1 d . . .
O16 O 0.3541(3) 0.7375(5) 0.2678(4) 0.0243(16) Uani 1 1 d . . .
O17 O 0.3500(3) 0.9193(6) 0.3422(4) 0.0275(17) Uani 1 1 d . . .
O18 O 0.3429(3) 0.9072(6) 0.4552(5) 0.0295(18) Uani 1 1 d . . .
O19 O 0.3916(3) 0.4466(5) 0.4234(4) 0.0264(17) Uani 1 1 d . . .
O20 O 0.4197(3) 0.6263(5) 0.3273(4) 0.0254(17) Uani 1 1 d . . .
O21 O 0.4018(3) 0.8913(5) 0.2950(4) 0.0245(16) Uani 1 1 d . . .
O22 O 0.4136(2) 0.9709(5) 0.4713(4) 0.0170(14) Uani 1 1 d . . .
O23 O 0.3828(3) 0.8548(6) 0.5937(5) 0.0296(18) Uani 1 1 d . . .
O24 O 0.4047(3) 0.5947(6) 0.5788(4) 0.0311(19) Uani 1 1 d . . .
O25 O 0.4580(3) 0.4861(5) 0.5578(5) 0.0285(18) Uani 1 1 d . . .
O26 O 0.4642(3) 0.5008(5) 0.4357(4) 0.0270(17) Uani 1 1 d . . .
O27 O 0.4713(3) 0.7789(5) 0.3574(4) 0.0248(17) Uani 1 1 d . . .
O28 O 0.4684(2) 0.9454(5) 0.4251(4) 0.0197(15) Uani 1 1 d . . .
O29 O 0.4566(3) 0.9232(5) 0.6128(4) 0.0229(16) Uani 1 1 d . . .
O30 O 0.4529(3) 0.7432(5) 0.6648(4) 0.0276(18) Uani 1 1 d . . .
O31 O 0.5004(3) 0.6672(5) 0.6097(4) 0.0255(17) Uani 1 1 d . . .
O32 O 0.5058(3) 0.6797(5) 0.4875(4) 0.0245(16) Uani 1 1 d . . .
O33 O 0.5021(2) 0.8467(5) 0.5567(4) 0.0174(14) Uani 1 1 d . . .
O34 O 0.3495(2) 0.7329(5) 0.3930(4) 0.0210(15) Uani 1 1 d . . .
O35 O 0.4193(2) 0.6212(5) 0.4602(4) 0.0205(15) Uani 1 1 d . . .
O36 O 0.4238(2) 0.7938(5) 0.4122(4) 0.0166(14) Uani 1 1 d . . .
O37 O 0.4166(2) 0.7778(5) 0.5266(4) 0.0196(15) Uani 1 1 d . . .
O1W O 0.5507(3) 0.8467(6) 0.4829(4) 0.0249(17) Uani 1 1 d . . .
O2W O 0.5356(3) 0.8247(5) 0.7154(4) 0.0265(18) Uani 1 1 d . . .
O3W O 0.4757(3) 0.8913(6) 0.1766(4) 0.0293(19) Uani 1 1 d . . .
O4W O 0.1955(3) 0.5909(7) 0.2507(6) 0.050(3) Uani 1 1 d . . .
O5W O 0.6131(3) 0.7483(6) 0.5835(6) 0.039(2) Uani 1 1 d . . .
O6W O 0.2932(3) 0.4138(8) 0.3282(6) 0.046(2) Uiso 1 1 d . . .
O7W O 0.3180(4) 0.4608(8) 0.1660(6) 0.067(4) Uani 1 1 d . . .
O8W O 0.3443(6) 0.7737(9) 0.0538(6) 0.069(5) Uani 0.85 1 d P . .
O9W O 0.4771(6) 0.5459(12) 0.7819(8) 0.078(5) Uani 0.80 1 d P . .
O10W O 0.5659(5) 0.9943(11) 0.7650(8) 0.060(4) Uiso 0.80 1 d P . .
O11W O 0.3132(5) 1.3058(19) 0.2402(10) 0.079(7) Uani 0.65 1 d P . .
O12W O 0.2117(5) 0.5765(13) 0.0419(9) 0.058(5) Uani 0.65 1 d P . .
O13W O 0.4814(7) 0.6488(18) 0.1781(12) 0.075(7) Uani 0.60 1 d P . .
O14W O 0.1615(8) 0.5747(18) 0.3363(13) 0.067(6) Uiso 0.55 1 d P . .
O15W O 0.2862(7) 0.700(2) 0.5826(15) 0.059(7) Uani 0.45 1 d P . .
O16W O 0.3081(10) 0.857(2) 0.1350(17) 0.063(8) Uiso 0.40 1 d P . .
O17W O 0.3007(10) 0.925(2) 0.1768(17) 0.051(8) Uiso 0.35 1 d P . .
O18W O 0.2765(15) 0.351(3) 0.423(3) 0.074(12) Uiso 0.30 1 d P . .
O19W O 0.6843(16) 0.822(4) 0.600(3) 0.077(13) Uiso 0.30 1 d P . .
Si1 Si 0.40178(9) 0.73112(19) 0.44728(16) 0.0166(5) Uani 1 1 d . . .
W1 W 0.302973(16) 0.65384(4) 0.41893(3) 0.02874(11) Uani 1 1 d . . .
W2 W 0.310103(15) 0.67556(3) 0.27195(2) 0.02349(10) Uani 1 1 d . . .
W3 W 0.307890(15) 0.87174(3) 0.35746(3) 0.02881(12) Uani 1 1 d . . .
W4 W 0.400077(17) 0.49769(3) 0.51274(3) 0.02773(11) Uani 1 1 d . . .
W5 W 0.405683(15) 0.51801(3) 0.36337(2) 0.02276(10) Uani 1 1 d . . .
W6 W 0.413615(15) 0.75695(3) 0.29647(2) 0.02157(10) Uani 1 1 d . . .
W7 W 0.410211(14) 0.95548(3) 0.38084(2) 0.01887(10) Uani 1 1 d . . .
W8 W 0.399622(15) 0.93626(3) 0.54288(3) 0.02300(10) Uani 1 1 d . . .
W9 W 0.394770(17) 0.71815(3) 0.60359(3) 0.02662(11) Uani 1 1 d . . .

loop_
_atom_site_aniso_label
_atom_site_aniso_U_11
_atom_site_aniso_U_22
_atom_site_aniso_U_33
_atom_site_aniso_U_23
_atom_site_aniso_U_13
_atom_site_aniso_U_12
Fe1 0.0282(8) 0.0074(6) 0.0254(8) -0.0032(6) 0.0102(7) -0.0012(6)
Fe2 0.0171(7) 0.0112(6) 0.0212(7) -0.0032(5) 0.0099(6) -0.0029(5)
Fe3 0.0296(8) 0.0108(7) 0.0187(7) -0.0023(5) 0.0119(7) -0.0056(6)
K1 0.207(6) 0.0238(16) 0.115(4) 0.031(2) 0.135(4) 0.043(3)
Na1 0.078(5) 0.034(3) 0.054(4) 0.001(3) 0.040(4) 0.003(3)
Na2 0.190(10) 0.037(4) 0.053(4) 0.000(3) 0.076(6) -0.018(5)
Na3 0.064(5) 0.114(7) 0.114(7) -0.045(6) 0.068(5) -0.023(5)
O1 0.041(6) 0.047(6) 0.053(6) -0.016(5) 0.029(5) -0.030(5)
O2 0.032(5) 0.029(5) 0.026(4) 0.000(4) 0.003(4) -0.012(4)
O3 0.028(5) 0.020(4) 0.067(7) -0.003(4) 0.014(5) 0.005(4)
O4 0.057(6) 0.016(4) 0.046(5) -0.001(4) 0.027(5) -0.016(4)
O5 0.042(5) 0.019(4) 0.031(4) -0.011(3) 0.016(4) -0.010(4)
O6 0.044(5) 0.029(4) 0.028(4) -0.010(4) 0.021(4) -0.015(4)
O7 0.032(4) 0.008(3) 0.033(4) 0.004(3) 0.009(4) -0.004(3)
O8 0.034(5) 0.018(4) 0.059(6) -0.001(4) 0.033(5) 0.004(3)
O9 0.063(7) 0.033(5) 0.041(5) -0.011(4) 0.039(5) -0.024(5)
O10 0.023(4) 0.026(4) 0.042(5) -0.004(4) 0.014(4) -0.011(3)
O11 0.016(4) 0.025(4) 0.042(5) 0.002(4) 0.007(4) -0.003(3)
O12 0.020(4) 0.031(5) 0.050(5) -0.008(4) 0.021(4) -0.008(3)
O13 0.031(5) 0.026(4) 0.041(5) -0.010(4) 0.025(4) -0.012(3)
O14 0.039(5) 0.017(4) 0.034(4) -0.005(3) 0.022(4) -0.017(3)
O15 0.027(4) 0.012(3) 0.034(4) -0.002(3) 0.015(4) -0.010(3)
O16 0.029(4) 0.013(3) 0.029(4) 0.001(3) 0.014(4) -0.006(3)
O17 0.019(4) 0.025(4) 0.026(4) 0.005(3) 0.004(3) 0.000(3)
O18 0.026(4) 0.019(4) 0.046(5) -0.006(4) 0.021(4) -0.006(3)
O19 0.032(4) 0.010(3) 0.033(4) -0.003(3) 0.015(4) -0.012(3)
O20 0.034(5) 0.010(3) 0.035(4) -0.005(3) 0.021(4) -0.007(3)
O21 0.029(4) 0.017(4) 0.027(4) 0.000(3) 0.014(4) -0.008(3)
O22 0.017(3) 0.009(3) 0.020(3) 0.001(3) 0.007(3) 0.001(3)
O23 0.039(5) 0.023(4) 0.043(5) -0.006(4) 0.033(4) -0.008(4)
O24 0.049(5) 0.016(4) 0.028(4) -0.003(3) 0.020(4) -0.014(4)
O25 0.036(5) 0.009(3) 0.032(4) 0.002(3) 0.012(4) -0.002(3)
O26 0.036(5) 0.007(3) 0.034(4) -0.005(3) 0.016(4) -0.004(3)
O27 0.034(5) 0.017(4) 0.030(4) -0.006(3) 0.022(4) -0.007(3)
O28 0.021(4) 0.015(3) 0.021(4) -0.006(3) 0.010(3) -0.007(3)
O29 0.029(4) 0.014(3) 0.030(4) -0.005(3) 0.019(4) -0.009(3)
O30 0.049(5) 0.012(3) 0.028(4) 0.000(3) 0.025(4) -0.007(3)
O31 0.036(5) 0.008(3) 0.027(4) -0.001(3) 0.014(4) -0.002(3)
O32 0.028(4) 0.013(4) 0.032(4) -0.002(3) 0.017(4) -0.001(3)
O33 0.023(4) 0.012(3) 0.018(3) -0.005(3) 0.012(3) -0.003(3)
O34 0.014(3) 0.018(4) 0.027(4) -0.003(3) 0.009(3) -0.008(3)
O35 0.027(4) 0.007(3) 0.026(4) -0.004(3) 0.014(3) -0.004(3)
O36 0.017(3) 0.009(3) 0.021(4) -0.002(3) 0.008(3) -0.003(3)
O37 0.023(4) 0.016(3) 0.019(4) -0.002(3) 0.011(3) -0.002(3)
O1W 0.026(4) 0.022(4) 0.030(4) -0.009(3) 0.017(4) -0.012(3)
O2W 0.039(5) 0.016(4) 0.018(4) -0.001(3) 0.010(4) -0.007(3)
O3W 0.050(5) 0.021(4) 0.008(3) 0.002(3) 0.010(4) 0.010(4)
O4W 0.017(4) 0.030(5) 0.073(7) -0.020(5) 0.005(5) -0.011(4)
O5W 0.044(6) 0.018(4) 0.051(6) -0.001(4) 0.023(5) 0.003(4)
O7W 0.076(8) 0.043(6) 0.030(5) -0.021(5) -0.006(5) 0.013(6)
O8W 0.126(14) 0.028(6) 0.027(6) -0.002(5) 0.024(8) 0.004(7)
O9W 0.109(14) 0.070(11) 0.049(9) -0.025(8) 0.040(9) 0.026(10)
O11W 0.026(9) 0.14(2) 0.053(11) -0.029(12) 0.014(8) -0.044(11)
O12W 0.045(10) 0.063(12) 0.035(8) -0.004(8) 0.001(7) -0.029(9)
O13W 0.067(14) 0.099(17) 0.084(15) -0.067(14) 0.057(13) -0.050(13)
O15W 0.022(11) 0.084(19) 0.078(18) -0.024(15) 0.032(12) -0.014(12)
Si1 0.0190(14) 0.0096(12) 0.0212(14) -0.0016(10) 0.0108(12) -0.0022(10)
W1 0.0270(2) 0.0268(2) 0.0355(3) -0.00767(19) 0.0189(2) -0.01477(19)
W2 0.0200(2) 0.0178(2) 0.0246(2) -0.00075(16) 0.00670(18) -0.00777(16)
W3 0.0175(2) 0.0195(2) 0.0431(3) -0.00136(19) 0.0122(2) -0.00148(17)
W4 0.0398(3) 0.0119(2) 0.0295(2) -0.00176(17) 0.0174(2) -0.01130(18)
W5 0.0279(2) 0.01029(19) 0.0247(2) -0.00552(15) 0.01059(19) -0.00477(16)
W6 0.0257(2) 0.0166(2) 0.0220(2) -0.00538(16) 0.01258(19) -0.00918(16)
W7 0.0211(2) 0.00906(18) 0.0226(2) 0.00149(14) 0.00925(18) -0.00284(15)
W8 0.0283(2) 0.01329(19) 0.0338(2) -0.00299(17) 0.0209(2) -0.00274(16)
W9 0.0390(3) 0.0199(2) 0.0268(2) -0.00475(17) 0.0216(2) -0.01333(19)

loop_
_atom_type_symbol
_atom_type_description
_atom_type_scat_dispersion_real
_atom_type_scat_dispersion_imag
_atom_type_scat_source
O O 0.0106 0.0060 'International Tables Vol C Tables 4.2.6.8 and 6.1.1.4'
Si Si 0.0817 0.0704 'International Tables Vol C Tables 4.2.6.8 and 6.1.1.4'
K K 0.2009 0.2494 'International Tables Vol C Tables 4.2.6.8 and 6.1.1.4'
Fe Fe 0.3463 0.8444 'International Tables Vol C Tables 4.2.6.8 and 6.1.1.4'
W W -0.8490 6.8722 'International Tables Vol C Tables 4.2.6.8 and 6.1.1.4'
Na Na 0.0362 0.0249 'International Tables Vol C Tables 4.2.6.8 and 6.1.1.4'
H H 0.0000 0.0000 'International Tables Vol C Tables 4.2.6.8 and 6.1.1.4'

loop_
_geom_angle_atom_site_label_1
_geom_angle_atom_site_label_2
_geom_angle_atom_site_label_3
_geom_angle
_geom_angle_site_symmetry_1
_geom_angle_site_symmetry_3
_geom_angle_publ_flag
O31 Fe1 O26 105.5(3) . 5_666 ?
O31 Fe1 O32 90.5(3) . . ?
O26 Fe1 O32 94.6(3) 5_666 . ?
O31 Fe1 O25 93.9(3) . . ?
O26 Fe1 O25 90.4(3) 5_666 . ?
O32 Fe1 O25 172.2(3) . . ?
O31 Fe1 O26 174.0(3) . . ?
O26 Fe1 O26 80.5(4) 5_666 . ?
O32 Fe1 O26 88.3(3) . . ?
O25 Fe1 O26 86.7(3) . . ?
O31 Fe1 O35 97.8(3) . . ?
O26 Fe1 O35 154.9(3) 5_666 . ?
O32 Fe1 O35 94.5(3) . . ?
O25 Fe1 O35 78.6(3) . . ?
O26 Fe1 O35 76.5(3) . . ?
O32 Fe2 O28 173.3(3) . . ?
O32 Fe2 O33 91.3(3) . . ?
O28 Fe2 O33 89.9(3) . . ?
O32 Fe2 O27 88.8(3) . . ?
O28 Fe2 O27 89.2(3) . . ?
O33 Fe2 O27 172.4(3) . . ?
O32 Fe2 O1W 92.7(3) . . ?
O28 Fe2 O1W 93.8(3) . . ?
O33 Fe2 O1W 96.1(3) . . ?
O27 Fe2 O1W 91.4(3) . . ?
O32 Fe2 O36 94.5(3) . . ?
O28 Fe2 O36 78.8(3) . . ?
O33 Fe2 O36 93.8(3) . . ?
O27 Fe2 O36 78.6(3) . . ?
O1W Fe2 O36 167.6(3) . . ?
O31 Fe3 O33 90.2(3) . . ?
O31 Fe3 O30 90.9(3) . . ?
O33 Fe3 O30 172.7(3) . . ?
O31 Fe3 O29 174.1(3) . . ?
O33 Fe3 O29 88.9(3) . . ?
O30 Fe3 O29 89.3(3) . . ?
O31 Fe3 O2W 94.3(3) . . ?
O33 Fe3 O2W 96.6(3) . . ?
O30 Fe3 O2W 90.5(3) . . ?
O29 Fe3 O2W 91.5(3) . . ?
O31 Fe3 O37 95.5(3) . . ?
O33 Fe3 O37 94.6(3) . . ?
O30 Fe3 O37 78.1(3) . . ?
O29 Fe3 O37 78.8(3) . . ?
O2W Fe3 O37 165.0(3) . . ?
O31 Fe3 K1 63.6(3) . 5_676 ?
O33 Fe3 K1 66.7(2) . 5_676 ?
O30 Fe3 K1 120.1(3) . 5_676 ?
O29 Fe3 K1 121.2(2) . 5_676 ?
O2W Fe3 K1 44.3(3) . 5_676 ?
O37 Fe3 K1 150.6(2) . 5_676 ?
O7 K1 O5 152.0(3) . 1_565 ?
O7 K1 O11W 110.1(6) . . ?
O5 K1 O11W 73.3(5) 1_565 . ?
O7 K1 O9 135.6(3) . 6_575 ?
O5 K1 O9 71.8(3) 1_565 6_575 ?
O11W K1 O9 84.2(5) . 6_575 ?
O7 K1 O5W 70.2(3) . 5_676 ?
O5 K1 O5W 84.4(3) 1_565 5_676 ?
O11W K1 O5W 75.7(5) . 5_676 ?
O9 K1 O5W 152.5(3) 6_575 5_676 ?
O7 K1 O2W 82.2(3) . 5_676 ?
O5 K1 O2W 106.2(3) 1_565 5_676 ?
O11W K1 O2W 155.3(5) . 5_676 ?
O9 K1 O2W 72.6(3) 6_575 5_676 ?
O5W K1 O2W 129.0(3) 5_676 5_676 ?
O7 K1 O14W 68.6(5) . 4 ?
O5 K1 O14W 138.0(5) 1_565 4 ?
O11W K1 O14W 81.6(6) . 4 ?
O9 K1 O14W 72.6(5) 6_575 4 ?
O5W K1 O14W 121.6(5) 5_676 4 ?
O2W K1 O14W 83.4(4) 5_676 4 ?
O7 K1 Fe3 81.0(2) . 5_676 ?
O5 K1 Fe3 93.3(3) 1_565 5_676 ?
O11W K1 Fe3 166.6(5) . 5_676 ?
O9 K1 Fe3 93.1(3) 6_575 5_676 ?
O5W K1 Fe3 102.1(3) 5_676 5_676 ?
O2W K1 Fe3 29.67(17) 5_676 5_676 ?
O14W K1 Fe3 110.2(4) 4 5_676 ?
O7 K1 W5 136.5(2) . 1_565 ?
O5 K1 W5 15.80(19) 1_565 1_565 ?
O11W K1 W5 73.1(5) . 1_565 ?
O9 K1 W5 87.6(2) 6_575 1_565 ?
O5W K1 W5 68.87(19) 5_676 1_565 ?
O2W K1 W5 113.3(2) 5_676 1_565 ?
O14W K1 W5 149.3(5) 4 1_565 ?
Fe3 K1 W5 93.70(13) 5_676 1_565 ?
O8W Na1 O6 80.4(5) . . ?
O8W Na1 O8 78.3(5) . 6_575 ?
O6 Na1 O8 107.1(4) . 6_575 ?
O8W Na1 O4 78.2(5) . 6_565 ?
O6 Na1 O4 96.6(3) . 6_565 ?
O8 Na1 O4 143.0(4) 6_575 6_565 ?
O8W Na1 O3W 138.7(5) . . ?
O6 Na1 O3W 87.5(3) . . ?
O8 Na1 O3W 67.9(3) 6_575 . ?
O4 Na1 O3W 142.7(4) 6_565 . ?
O8W Na1 O13W 138.4(6) . . ?
O6 Na1 O13W 77.5(5) . . ?
O8 Na1 O13W 142.1(5) 6_575 . ?
O4 Na1 O13W 70.0(4) 6_565 . ?
O3W Na1 O13W 74.8(4) . . ?
O8W Na1 Na2 82.9(4) . 6_565 ?
O6 Na1 Na2 48.7(2) . 6_565 ?
O8 Na1 Na2 151.9(3) 6_575 6_565 ?
O4 Na1 Na2 49.2(3) 6_565 6_565 ?
O3W Na1 Na2 117.4(3) . 6_565 ?
O13W Na1 Na2 56.2(5) . 6_565 ?
O9W Na2 O6 110.9(5) . 6_566 ?
O9W Na2 O24 85.7(5) . . ?
O6 Na2 O24 136.5(3) 6_566 . ?
O9W Na2 O4 120.7(5) . . ?
O6 Na2 O4 81.3(3) 6_566 . ?
O24 Na2 O4 56.5(2) . . ?
O9W Na2 O5 68.7(4) . 6_566 ?
O6 Na2 O5 109.5(3) 6_566 6_566 ?
O24 Na2 O5 114.0(3) . 6_566 ?
O4 Na2 O5 163.1(5) . 6_566 ?
O9W Na2 Na1 117.9(5) . 6_566 ?
O6 Na2 Na1 40.8(2) 6_566 6_566 ?
O24 Na2 Na1 95.8(3) . 6_566 ?
O4 Na2 Na1 41.5(2) . 6_566 ?
O5 Na2 Na1 150.2(3) 6_566 6_566 ?
O15W Na3 O15W 78.2(10) . 7_566 ?
O15W Na3 O14W 142.9(8) . . ?
O15W Na3 O14W 81.1(8) 7_566 . ?
O15W Na3 O1 75.6(6) . . ?
O15W Na3 O1 70.6(5) 7_566 . ?
O14W Na3 O1 68.7(6) . . ?
O15W Na3 O23 147.8(7) . 7_566 ?
O15W Na3 O23 91.2(6) 7_566 7_566 ?
O14W Na3 O23 62.2(6) . 7_566 ?
O1 Na3 O23 129.6(4) . 7_566 ?
O15W Na3 O13 95.1(6) . 7_566 ?
O15W Na3 O13 64.4(5) 7_566 7_566 ?
O14W Na3 O13 103.2(6) . 7_566 ?
O1 Na3 O13 135.0(5) . 7_566 ?
O23 Na3 O13 53.3(3) 7_566 7_566 ?
O15W Na3 O18 110.4(6) . 7_566 ?
O15W Na3 O18 127.2(6) 7_566 7_566 ?
O14W Na3 O18 106.7(6) . 7_566 ?
O1 Na3 O18 161.6(5) . 7_566 ?
O23 Na3 O18 53.2(3) 7_566 7_566 ?
O13 Na3 O18 63.0(3) 7_566 7_566 ?
O15W Na3 O12 60.9(6) . 7_566 ?
O15W Na3 O12 97.3(6) 7_566 7_566 ?
O14W Na3 O12 153.0(6) . 7_566 ?
O1 Na3 O12 136.4(4) . 7_566 ?
O23 Na3 O12 91.1(3) 7_566 7_566 ?
O13 Na3 O12 53.6(3) 7_566 7_566 ?
O18 Na3 O12 53.2(3) 7_566 7_566 ?
O15W Na3 Na3 40.3(7) . 7_566 ?
O15W Na3 Na3 37.9(5) 7_566 7_566 ?
O14W Na3 Na3 113.4(6) . 7_566 ?
O1 Na3 Na3 67.9(3) . 7_566 ?
O23 Na3 Na3 122.9(5) 7_566 7_566 ?
O13 Na3 Na3 76.7(3) 7_566 7_566 ?
O18 Na3 Na3 128.2(4) 7_566 7_566 ?
O12 Na3 Na3 77.2(3) 7_566 7_566 ?
W1 O1 Na3 143.3(5) . . ?
W4 O4 Na1 147.6(6) . 6_566 ?
W4 O4 Na2 102.2(4) . . ?
Na1 O4 Na2 89.3(3) 6_566 . ?
W5 O5 K1 138.8(5) . 1_545 ?
W5 O5 Na2 104.4(4) . 6_565 ?
K1 O5 Na2 116.6(3) 1_545 6_565 ?
W6 O6 Na1 162.9(5) . . ?
W6 O6 Na2 105.9(4) . 6_565 ?
Na1 O6 Na2 90.5(3) . 6_565 ?
W7 O7 K1 173.3(5) . . ?
W8 O8 Na1 150.0(5) . 6_576 ?
W9 O9 K1 138.3(4) . 6_576 ?
W2 O10 W1 120.9(4) . . ?
W2 O11 W3 120.3(4) . . ?
W3 O12 W1 120.2(4) . . ?
W3 O12 Na3 102.4(4) . 7_566 ?
W1 O12 Na3 101.4(4) . 7_566 ?
W1 O13 W9 150.8(5) . . ?
W1 O13 Na3 104.8(4) . 7_566 ?
W9 O13 Na3 103.7(4) . 7_566 ?
W1 O14 W4 151.7(4) . . ?
W5 O15 W2 151.1(4) . . ?
W2 O16 W6 154.0(4) . . ?
W3 O17 W7 150.0(5) . . ?
W3 O18 W8 151.7(5) . . ?
W3 O18 Na3 104.7(4) . 7_566 ?
W8 O18 Na3 102.1(4) . 7_566 ?
W5 O19 W4 122.4(4) . . ?
W5 O20 W6 153.8(5) . . ?
W6 O21 W7 121.2(4) . . ?
W7 O22 W8 153.5(4) . . ?
W8 O23 W9 121.6(4) . . ?
W8 O23 Na3 106.7(4) . 7_566 ?
W9 O23 Na3 104.8(4) . 7_566 ?
W9 O24 W4 154.5(5) . . ?
W9 O24 Na2 103.8(4) . . ?
W4 O24 Na2 97.6(3) . . ?
W4 O25 Fe1 115.1(4) . . ?
W5 O26 Fe1 144.9(4) . 5_666 ?
W5 O26 Fe1 114.0(4) . . ?
Fe1 O26 Fe1 99.5(4) 5_666 . ?
W6 O27 Fe2 115.4(4) . . ?
W7 O28 Fe2 113.7(4) . . ?
W8 O29 Fe3 114.8(4) . . ?
W9 O30 Fe3 115.2(4) . . ?
Fe1 O31 Fe3 133.5(4) . . ?
Fe2 O32 Fe1 133.2(4) . . ?
Fe3 O33 Fe2 133.8(4) . . ?
Si1 O34 W3 124.2(4) . . ?
Si1 O34 W1 123.4(4) . . ?
W3 O34 W1 92.1(3) . . ?
Si1 O34 W2 125.2(4) . . ?
W3 O34 W2 90.8(3) . . ?
W1 O34 W2 91.2(2) . . ?
Si1 O35 Fe1 123.7(4) . . ?
Si1 O35 W5 123.0(4) . . ?
Fe1 O35 W5 94.8(3) . . ?
Si1 O35 W4 124.9(4) . . ?
Fe1 O35 W4 90.4(3) . . ?
W5 O35 W4 90.6(2) . . ?
Si1 O36 Fe2 126.1(4) . . ?
Si1 O36 W7 124.9(4) . . ?
Fe2 O36 W7 91.1(2) . . ?
Si1 O36 W6 122.7(4) . . ?
Fe2 O36 W6 91.0(3) . . ?
W7 O36 W6 90.8(2) . . ?
Si1 O37 Fe3 125.7(4) . . ?
Si1 O37 W9 123.9(4) . . ?
Fe3 O37 W9 91.9(3) . . ?
Si1 O37 W8 124.2(4) . . ?
Fe3 O37 W8 90.6(3) . . ?
W9 O37 W8 90.2(2) . . ?
Fe3 O2W K1 106.1(3) . 5_676 ?
Na3 O14W K1 119.3(8) . 4_545 ?
Na3 O15W Na3 101.8(10) . 7_566 ?
O34 Si1 O35 110.1(4) . . ?
O34 Si1 O36 110.2(4) . . ?
O35 Si1 O36 109.5(4) . . ?
O34 Si1 O37 110.4(4) . . ?
O35 Si1 O37 108.5(4) . . ?
O36 Si1 O37 108.1(4) . . ?
O1 W1 O14 102.2(5) . . ?
O1 W1 O13 102.4(4) . . ?
O14 W1 O13 87.8(4) . . ?
O1 W1 O10 99.4(4) . . ?
O14 W1 O10 89.4(4) . . ?
O13 W1 O10 158.1(3) . . ?
O1 W1 O12 99.6(5) . . ?
O14 W1 O12 158.1(3) . . ?
O13 W1 O12 88.6(4) . . ?
O10 W1 O12 86.0(4) . . ?
O1 W1 O34 170.7(4) . . ?
O14 W1 O34 84.6(3) . . ?
O13 W1 O34 84.1(3) . . ?
O10 W1 O34 74.0(3) . . ?
O12 W1 O34 73.6(3) . . ?
O2 W2 O16 102.2(4) . . ?
O2 W2 O11 100.3(4) . . ?
O16 W2 O11 90.2(3) . . ?
O2 W2 O15 102.0(4) . . ?
O16 W2 O15 86.1(3) . . ?
O11 W2 O15 157.8(4) . . ?
O2 W2 O10 101.6(4) . . ?
O16 W2 O10 156.1(4) . . ?
O11 W2 O10 88.0(4) . . ?
O15 W2 O10 86.6(4) . . ?
O2 W2 O34 173.1(4) . . ?
O16 W2 O34 82.6(3) . . ?
O11 W2 O34 74.7(3) . . ?
O15 W2 O34 83.1(3) . . ?
O10 W2 O34 73.9(3) . . ?
O3 W3 O18 102.8(4) . . ?
O3 W3 O17 101.6(4) . . ?
O18 W3 O17 88.8(3) . . ?
O3 W3 O12 100.1(4) . . ?
O18 W3 O12 89.5(4) . . ?
O17 W3 O12 158.1(4) . . ?
O3 W3 O11 97.8(4) . . ?
O18 W3 O11 159.4(4) . . ?
O17 W3 O11 88.3(4) . . ?
O12 W3 O11 85.6(4) . . ?
O3 W3 O34 170.2(4) . . ?
O18 W3 O34 85.2(3) . . ?
O17 W3 O34 84.0(3) . . ?
O12 W3 O34 74.1(3) . . ?
O11 W3 O34 74.2(3) . . ?
O4 W4 O25 102.0(4) . . ?
O4 W4 O24 101.9(4) . . ?
O25 W4 O24 93.2(4) . . ?
O4 W4 O19 99.8(4) . . ?
O25 W4 O19 90.8(4) . . ?
O24 W4 O19 156.5(3) . . ?
O4 W4 O14 100.1(4) . . ?
O25 W4 O14 157.9(3) . . ?
O24 W4 O14 83.2(4) . . ?
O19 W4 O14 84.5(3) . . ?
O4 W4 O35 172.6(4) . . ?
O25 W4 O35 75.8(3) . . ?
O24 W4 O35 85.3(3) . . ?
O19 W4 O35 73.3(3) . . ?
O14 W4 O35 82.2(3) . . ?
O5 W5 O26 99.8(4) . . ?
O5 W5 O15 100.4(4) . . ?
O26 W5 O15 159.7(3) . . ?
O5 W5 O20 102.4(4) . . ?
O26 W5 O20 90.2(3) . . ?
O15 W5 O20 85.7(3) . . ?
O5 W5 O19 99.6(4) . . ?
O26 W5 O19 88.5(4) . . ?
O15 W5 O19 88.0(3) . . ?
O20 W5 O19 157.8(3) . . ?
O5 W5 O35 171.2(3) . . ?
O26 W5 O35 74.7(3) . . ?
O15 W5 O35 85.1(3) . . ?
O20 W5 O35 84.7(3) . . ?
O19 W5 O35 73.6(3) . . ?
O5 W5 K1 25.4(3) . 1_545 ?
O26 W5 K1 92.1(2) . 1_545 ?
O15 W5 K1 106.2(2) . 1_545 ?
O20 W5 K1 127.0(2) . 1_545 ?
O19 W5 K1 75.1(2) . 1_545 ?
O35 W5 K1 146.27(18) . 1_545 ?
O6 W6 O27 102.0(4) . . ?
O6 W6 O20 100.9(4) . . ?
O27 W6 O20 92.1(3) . . ?
O6 W6 O21 101.2(4) . . ?
O27 W6 O21 90.7(3) . . ?
O20 W6 O21 156.7(3) . . ?
O6 W6 O16 100.3(4) . . ?
O27 W6 O16 157.6(3) . . ?
O20 W6 O16 83.0(3) . . ?
O21 W6 O16 85.7(3) . . ?
O6 W6 O36 173.5(3) . . ?
O27 W6 O36 75.0(3) . . ?
O20 W6 O36 85.0(3) . . ?
O21 W6 O36 73.3(3) . . ?
O16 W6 O36 82.9(3) . . ?
O7 W7 O28 101.2(4) . . ?
O7 W7 O22 101.8(4) . . ?
O28 W7 O22 93.5(3) . . ?
O7 W7 O21 98.5(4) . . ?
O28 W7 O21 90.2(3) . . ?
O22 W7 O21 158.3(3) . . ?
O7 W7 O17 98.6(4) . . ?
O28 W7 O17 160.1(3) . . ?
O22 W7 O17 84.3(3) . . ?
O21 W7 O17 85.0(3) . . ?
O7 W7 O36 172.4(3) . . ?
O28 W7 O36 76.4(3) . . ?
O22 W7 O36 85.7(3) . . ?
O21 W7 O36 74.4(3) . . ?
O17 W7 O36 83.7(3) . . ?
O8 W8 O29 102.0(4) . . ?
O8 W8 O23 100.9(4) . . ?
O29 W8 O23 92.6(4) . . ?
O8 W8 O22 100.7(4) . . ?
O29 W8 O22 90.5(3) . . ?
O23 W8 O22 157.0(3) . . ?
O8 W8 O18 98.9(4) . . ?
O29 W8 O18 158.9(3) . . ?
O23 W8 O18 86.1(4) . . ?
O22 W8 O18 82.9(3) . . ?
O8 W8 O37 174.3(4) . . ?
O29 W8 O37 75.7(3) . . ?
O23 W8 O37 74.1(3) . . ?
O22 W8 O37 84.7(3) . . ?
O18 W8 O37 83.7(3) . . ?
O9 W9 O30 101.6(4) . . ?
O9 W9 O24 101.0(4) . . ?
O30 W9 O24 92.8(4) . . ?
O9 W9 O13 100.1(4) . . ?
O30 W9 O13 158.3(3) . . ?
O24 W9 O13 84.2(4) . . ?
O9 W9 O23 99.9(4) . . ?
O30 W9 O23 89.9(4) . . ?
O24 W9 O23 157.9(3) . . ?
O13 W9 O23 85.1(4) . . ?
O9 W9 O37 172.5(3) . . ?
O30 W9 O37 74.8(3) . . ?
O24 W9 O37 85.8(3) . . ?
O13 W9 O37 83.5(3) . . ?
O23 W9 O37 73.7(3) . . ?

loop_
_geom_bond_atom_site_label_1
_geom_bond_atom_site_label_2
_geom_bond_distance
_geom_bond_site_symmetry_2
_geom_bond_publ_flag
Fe1 O31 1.934(8) . ?
Fe1 O26 1.959(8) 5_666 ?
Fe1 O32 1.982(8) . ?
Fe1 O25 1.990(8) . ?
Fe1 O26 2.083(8) . ?
Fe1 O35 2.137(8) . ?
Fe2 O32 1.969(8) . ?
Fe2 O28 1.980(8) . ?
Fe2 O33 1.981(7) . ?
Fe2 O27 1.992(8) . ?
Fe2 O1W 2.035(8) . ?
Fe2 O36 2.121(7) . ?
Fe3 O31 1.959(8) . ?
Fe3 O33 1.965(7) . ?
Fe3 O30 1.986(8) . ?
Fe3 O29 1.990(8) . ?
Fe3 O2W 2.041(8) . ?
Fe3 O37 2.130(8) . ?
Fe3 K1 3.963(7) 5_676 ?
K1 O7 2.593(8) . ?
K1 O5 2.685(9) 1_565 ?
K1 O11W 2.69(2) . ?
K1 O9 2.771(9) 6_575 ?
K1 O5W 2.819(11) 5_676 ?
K1 O2W 2.879(10) 5_676 ?
K1 O14W 3.34(3) 4 ?
K1 Fe3 3.963(7) 5_676 ?
K1 W5 4.121(4) 1_565 ?
Na1 O8W 2.01(2) . ?
Na1 O6 2.582(10) . ?
Na1 O8 2.586(10) 6_575 ?
Na1 O4 2.617(11) 6_565 ?
Na1 O3W 2.684(11) . ?
Na1 O13W 2.90(3) . ?
Na1 Na2 3.952(10) 6_565 ?
Na2 O9W 2.58(2) . ?
Na2 O6 2.968(11) 6_566 ?
Na2 O24 2.982(10) . ?
Na2 O4 2.991(12) . ?
Na2 O5 3.013(11) 6_566 ?
Na2 Na1 3.952(10) 6_566 ?
Na3 O15W 2.63(3) . ?
Na3 O15W 2.78(3) 7_566 ?
Na3 O14W 2.79(3) . ?
Na3 O1 2.826(12) . ?
Na3 O23 2.911(12) 7_566 ?
Na3 O13 2.946(12) 7_566 ?
Na3 O18 2.997(11) 7_566 ?
Na3 O12 3.000(12) 7_566 ?
Na3 Na3 4.198(18) 7_566 ?
O1 W1 1.713(9) . ?
O2 W2 1.725(8) . ?
O3 W3 1.711(9) . ?
O4 W4 1.718(8) . ?
O4 Na1 2.617(11) 6_566 ?
O5 W5 1.702(8) . ?
O5 K1 2.685(9) 1_545 ?
O5 Na2 3.013(11) 6_565 ?
O6 W6 1.723(8) . ?
O6 Na2 2.968(11) 6_565 ?
O7 W7 1.714(7) . ?
O8 W8 1.720(8) . ?
O8 Na1 2.586(10) 6_576 ?
O9 W9 1.713(8) . ?
O9 K1 2.771(9) 6_576 ?
O10 W2 1.930(9) . ?
O10 W1 1.938(9) . ?
O11 W2 1.894(9) . ?
O11 W3 1.960(9) . ?
O12 W3 1.945(8) . ?
O12 W1 1.947(9) . ?
O12 Na3 3.000(12) 7_566 ?
O13 W1 1.890(8) . ?
O13 W9 1.940(9) . ?
O13 Na3 2.946(12) 7_566 ?
O14 W1 1.885(9) . ?
O14 W4 1.956(9) . ?
O15 W5 1.891(8) . ?
O15 W2 1.927(8) . ?
O16 W2 1.886(8) . ?
O16 W6 1.950(8) . ?
O17 W3 1.879(8) . ?
O17 W7 1.969(8) . ?
O18 W3 1.864(9) . ?
O18 W8 1.969(9) . ?
O18 Na3 2.997(11) 7_566 ?
O19 W5 1.926(8) . ?
O19 W4 1.934(8) . ?
O20 W5 1.901(7) . ?
O20 W6 1.918(7) . ?
O21 W6 1.926(8) . ?
O21 W7 1.942(8) . ?
O22 W7 1.917(7) . ?
O22 W8 1.951(7) . ?
O23 W8 1.911(8) . ?
O23 W9 1.947(8) . ?
O23 Na3 2.911(12) 7_566 ?
O24 W9 1.903(8) . ?
O24 W4 1.917(8) . ?
O25 W4 1.815(9) . ?
O26 W5 1.879(8) . ?
O26 Fe1 1.959(8) 5_666 ?
O27 W6 1.824(8) . ?
O28 W7 1.823(7) . ?
O29 W8 1.820(8) . ?
O30 W9 1.848(9) . ?
O34 Si1 1.631(8) . ?
O34 W3 2.333(8) . ?
O34 W1 2.351(7) . ?
O34 W2 2.360(7) . ?
O35 Si1 1.633(7) . ?
O35 W5 2.374(7) . ?
O35 W4 2.383(7) . ?
O36 Si1 1.638(7) . ?
O36 W7 2.337(7) . ?
O36 W6 2.395(7) . ?
O37 Si1 1.640(7) . ?
O37 W9 2.371(7) . ?
O37 W8 2.382(7) . ?
O2W K1 2.879(10) 5_676 ?
O5W K1 2.819(11) 5_676 ?
O14W K1 3.34(3) 4_545 ?
O15W Na3 2.78(3) 7_566 ?
W5 K1 4.121(4) 1_545 ?

loop_
_geom_torsion_atom_site_label_1
_geom_torsion_atom_site_label_2
_geom_torsion_atom_site_label_3
_geom_torsion_atom_site_label_4
_geom_torsion
_geom_torsion_site_symmetry_1
_geom_torsion_site_symmetry_2
_geom_torsion_site_symmetry_3
_geom_torsion_site_symmetry_4
_geom_torsion_publ_flag
O15W Na3 O1 W1 -36.8(12) . . . . ?
O15W Na3 O1 W1 45.5(11) 7_566 . . . ?
O14W Na3 O1 W1 133.3(12) . . . . ?
O23 Na3 O1 W1 120.2(9) 7_566 . . . ?
O13 Na3 O1 W1 45.9(13) 7_566 . . . ?
O18 Na3 O1 W1 -148.2(12) 7_566 . . . ?
O12 Na3 O1 W1 -34.4(15) 7_566 . . . ?
Na3 Na3 O1 W1 5.0(10) 7_566 . . . ?
O9W Na2 O4 W4 -50.8(7) . . . . ?
O6 Na2 O4 W4 -160.0(5) 6_566 . . . ?
O24 Na2 O4 W4 9.2(4) . . . . ?
O5 Na2 O4 W4 69.2(15) 6_566 . . . ?
Na1 Na2 O4 W4 -149.4(6) 6_566 . . . ?
O9W Na2 O4 Na1 98.6(6) . . . 6_566 ?
O6 Na2 O4 Na1 -10.5(4) 6_566 . . 6_566 ?
O24 Na2 O4 Na1 158.6(5) . . . 6_566 ?
O5 Na2 O4 Na1 -141.4(13) 6_566 . . 6_566 ?
O8W Na1 O6 W6 -107.3(19) . . . . ?
O8 Na1 O6 W6 -33(2) 6_575 . . . ?
O4 Na1 O6 W6 176.0(18) 6_565 . . . ?
O3W Na1 O6 W6 33.1(19) . . . . ?
O13W Na1 O6 W6 108.2(19) . . . . ?
Na2 Na1 O6 W6 164(2) 6_565 . . . ?
O8W Na1 O6 Na2 88.9(5) . . . 6_565 ?
O8 Na1 O6 Na2 163.4(4) 6_575 . . 6_565 ?
O4 Na1 O6 Na2 12.2(4) 6_565 . . 6_565 ?
O3W Na1 O6 Na2 -130.6(4) . . . 6_565 ?
O13W Na1 O6 Na2 -55.6(5) . . . 6_565 ?
O5 K1 O7 W7 -132(4) 1_565 . . . ?
O11W K1 O7 W7 136(4) . . . . ?
O9 K1 O7 W7 33(4) 6_575 . . . ?
O5W K1 O7 W7 -159(4) 5_676 . . . ?
O2W K1 O7 W7 -22(4) 5_676 . . . ?
O14W K1 O7 W7 64(4) 4 . . . ?
Fe3 K1 O7 W7 -52(4) 5_676 . . . ?
W5 K1 O7 W7 -138(4) 1_565 . . . ?
O9W Na2 O24 W9 -70.4(5) . . . . ?
O6 Na2 O24 W9 173.5(6) 6_566 . . . ?
O4 Na2 O24 W9 157.9(5) . . . . ?
O5 Na2 O24 W9 -6.1(6) 6_566 . . . ?
Na1 Na2 O24 W9 171.9(4) 6_566 . . . ?
O9W Na2 O24 W4 123.6(5) . . . . ?
O6 Na2 O24 W4 7.5(8) 6_566 . . . ?
O4 Na2 O24 W4 -8.1(3) . . . . ?
O5 Na2 O24 W4 -172.1(4) 6_566 . . . ?
Na1 Na2 O24 W4 5.9(4) 6_566 . . . ?
O31 Fe1 O25 W4 94.9(5) . . . . ?
O26 Fe1 O25 W4 -159.6(5) 5_666 . . . ?
O32 Fe1 O25 W4 -29(3) . . . . ?
O26 Fe1 O25 W4 -79.2(5) . . . . ?
O35 Fe1 O25 W4 -2.3(4) . . . . ?
O31 Fe1 O26 W5 -17(4) . . . . ?
O26 Fe1 O26 W5 169.6(6) 5_666 . . . ?
O32 Fe1 O26 W5 -95.4(4) . . . . ?
O25 Fe1 O26 W5 78.7(4) . . . . ?
O35 Fe1 O26 W5 -0.3(4) . . . . ?
O31 Fe1 O26 Fe1 173(3) . . . 5_666 ?
O26 Fe1 O26 Fe1 0.0 5_666 . . 5_666 ?
O32 Fe1 O26 Fe1 95.0(4) . . . 5_666 ?
O25 Fe1 O26 Fe1 -90.9(4) . . . 5_666 ?
O35 Fe1 O26 Fe1 -170.0(4) . . . 5_666 ?
O32 Fe2 O27 W6 96.2(4) . . . . ?
O28 Fe2 O27 W6 -77.5(4) . . . . ?
O33 Fe2 O27 W6 5(3) . . . . ?
O1W Fe2 O27 W6 -171.2(4) . . . . ?
O36 Fe2 O27 W6 1.3(4) . . . . ?
O32 Fe2 O28 W7 6(3) . . . . ?
O33 Fe2 O28 W7 -93.6(4) . . . . ?
O27 Fe2 O28 W7 78.9(4) . . . . ?
O1W Fe2 O28 W7 170.3(4) . . . . ?
O36 Fe2 O28 W7 0.4(4) . . . . ?
O31 Fe3 O29 W8 16(3) . . . . ?
O33 Fe3 O29 W8 96.7(4) . . . . ?
O30 Fe3 O29 W8 -76.3(4) . . . . ?
O2W Fe3 O29 W8 -166.8(4) . . . . ?
O37 Fe3 O29 W8 1.7(4) . . . . ?
K1 Fe3 O29 W8 158.4(2) 5_676 . . . ?
O31 Fe3 O30 W9 -95.7(4) . . . . ?
O33 Fe3 O30 W9 3(3) . . . . ?
O29 Fe3 O30 W9 78.4(4) . . . . ?
O2W Fe3 O30 W9 170.0(4) . . . . ?
O37 Fe3 O30 W9 -0.2(4) . . . . ?
K1 Fe3 O30 W9 -155.4(3) 5_676 . . . ?
O26 Fe1 O31 Fe3 155.1(6) 5_666 . . . ?
O32 Fe1 O31 Fe3 60.2(6) . . . . ?
O25 Fe1 O31 Fe3 -113.4(6) . . . . ?
O26 Fe1 O31 Fe3 -18(4) . . . . ?
O35 Fe1 O31 Fe3 -34.4(6) . . . . ?
O33 Fe3 O31 Fe1 -60.1(6) . . . . ?
O30 Fe3 O31 Fe1 112.7(6) . . . . ?
O29 Fe3 O31 Fe1 21(4) . . . . ?
O2W Fe3 O31 Fe1 -156.7(6) . . . . ?
O37 Fe3 O31 Fe1 34.6(6) . . . . ?
K1 Fe3 O31 Fe1 -123.8(7) 5_676 . . . ?
O28 Fe2 O32 Fe1 -47(3) . . . . ?
O33 Fe2 O32 Fe1 53.4(6) . . . . ?
O27 Fe2 O32 Fe1 -119.1(6) . . . . ?
O1W Fe2 O32 Fe1 149.6(6) . . . . ?
O36 Fe2 O32 Fe1 -40.6(6) . . . . ?
O31 Fe1 O32 Fe2 -55.5(6) . . . . ?
O26 Fe1 O32 Fe2 -161.0(6) 5_666 . . . ?
O25 Fe1 O32 Fe2 69(3) . . . . ?
O26 Fe1 O32 Fe2 118.7(6) . . . . ?
O35 Fe1 O32 Fe2 42.4(6) . . . . ?
O31 Fe3 O33 Fe2 55.2(6) . . . . ?
O30 Fe3 O33 Fe2 -43(3) . . . . ?
O29 Fe3 O33 Fe2 -119.0(6) . . . . ?
O2W Fe3 O33 Fe2 149.6(5) . . . . ?
O37 Fe3 O33 Fe2 -40.3(6) . . . . ?
K1 Fe3 O33 Fe2 116.2(5) 5_676 . . . ?
O32 Fe2 O33 Fe3 -53.8(6) . . . . ?
O28 Fe2 O33 Fe3 119.6(5) . . . . ?
O27 Fe2 O33 Fe3 37(3) . . . . ?
O1W Fe2 O33 Fe3 -146.6(5) . . . . ?
O36 Fe2 O33 Fe3 40.9(5) . . . . ?
O31 Fe1 O35 Si1 43.0(5) . . . . ?
O26 Fe1 O35 Si1 -159.1(6) 5_666 . . . ?
O32 Fe1 O35 Si1 -48.1(5) . . . . ?
O25 Fe1 O35 Si1 135.4(5) . . . . ?
O26 Fe1 O35 Si1 -135.3(5) . . . . ?
O31 Fe1 O35 W5 178.5(3) . . . . ?
O26 Fe1 O35 W5 -23.6(9) 5_666 . . . ?
O32 Fe1 O35 W5 87.4(3) . . . . ?
O25 Fe1 O35 W5 -89.1(3) . . . . ?
O26 Fe1 O35 W5 0.3(3) . . . . ?
O31 Fe1 O35 W4 -90.8(3) . . . . ?
O26 Fe1 O35 W4 67.1(8) 5_666 . . . ?
O32 Fe1 O35 W4 178.1(3) . . . . ?
O25 Fe1 O35 W4 1.6(3) . . . . ?
O26 Fe1 O35 W4 90.9(3) . . . . ?
O32 Fe2 O36 Si1 44.3(5) . . . . ?
O28 Fe2 O36 Si1 -136.4(5) . . . . ?
O33 Fe2 O36 Si1 -47.4(5) . . . . ?
O27 Fe2 O36 Si1 132.1(5) . . . . ?
O1W Fe2 O36 Si1 169.5(11) . . . . ?
O32 Fe2 O36 W7 -179.5(3) . . . . ?
O28 Fe2 O36 W7 -0.3(3) . . . . ?
O33 Fe2 O36 W7 88.8(3) . . . . ?
O27 Fe2 O36 W7 -91.7(3) . . . . ?
O1W Fe2 O36 W7 -54.3(14) . . . . ?
O32 Fe2 O36 W6 -88.7(3) . . . . ?
O28 Fe2 O36 W6 90.6(3) . . . . ?
O33 Fe2 O36 W6 179.6(3) . . . . ?
O27 Fe2 O36 W6 -0.9(3) . . . . ?
O1W Fe2 O36 W6 36.5(14) . . . . ?
O31 Fe3 O37 Si1 -45.3(5) . . . . ?
O33 Fe3 O37 Si1 45.3(5) . . . . ?
O30 Fe3 O37 Si1 -135.1(5) . . . . ?
O29 Fe3 O37 Si1 133.3(5) . . . . ?
O2W Fe3 O37 Si1 -176.3(9) . . . . ?
K1 Fe3 O37 Si1 -3.0(8) 5_676 . . . ?
O31 Fe3 O37 W9 90.0(3) . . . . ?
O33 Fe3 O37 W9 -179.4(3) . . . . ?
O30 Fe3 O37 W9 0.2(3) . . . . ?
O29 Fe3 O37 W9 -91.5(3) . . . . ?
O2W Fe3 O37 W9 -41.0(12) . . . . ?
K1 Fe3 O37 W9 132.3(3) 5_676 . . . ?
O31 Fe3 O37 W8 -179.8(3) . . . . ?
O33 Fe3 O37 W8 -89.2(3) . . . . ?
O30 Fe3 O37 W8 90.4(3) . . . . ?
O29 Fe3 O37 W8 -1.2(3) . . . . ?
O2W Fe3 O37 W8 49.3(12) . . . . ?
K1 Fe3 O37 W8 -137.5(3) 5_676 . . . ?
O31 Fe3 O2W K1 44.2(3) . . . 5_676 ?
O33 Fe3 O2W K1 -46.5(3) . . . 5_676 ?
O30 Fe3 O2W K1 135.2(3) . . . 5_676 ?
O29 Fe3 O2W K1 -135.6(3) . . . 5_676 ?
O37 Fe3 O2W K1 175.3(10) . . . 5_676 ?
O15W Na3 O14W K1 -84.1(17) . . . 4_545 ?
O15W Na3 O14W K1 -27.7(8) 7_566 . . 4_545 ?
O1 Na3 O14W K1 -100.2(9) . . . 4_545 ?
O23 Na3 O14W K1 68.4(7) 7_566 . . 4_545 ?
O13 Na3 O14W K1 33.3(9) 7_566 . . 4_545 ?
O18 Na3 O14W K1 98.6(8) 7_566 . . 4_545 ?
O12 Na3 O14W K1 61.0(18) 7_566 . . 4_545 ?
Na3 Na3 O14W K1 -47.7(10) 7_566 . . 4_545 ?
O15W Na3 O15W Na3 0.0 7_566 . . 7_566 ?
O14W Na3 O15W Na3 57.3(16) . . . 7_566 ?
O1 Na3 O15W Na3 72.7(6) . . . 7_566 ?
O23 Na3 O15W Na3 -73.0(15) 7_566 . . 7_566 ?
O13 Na3 O15W Na3 -62.5(7) 7_566 . . 7_566 ?
O18 Na3 O15W Na3 -125.5(7) 7_566 . . 7_566 ?
O12 Na3 O15W Na3 -105.4(8) 7_566 . . 7_566 ?
W3 O34 Si1 O35 179.5(4) . . . . ?
W1 O34 Si1 O35 59.3(6) . . . . ?
W2 O34 Si1 O35 -60.5(6) . . . . ?
W3 O34 Si1 O36 -59.7(6) . . . . ?
W1 O34 Si1 O36 -179.8(4) . . . . ?
W2 O34 Si1 O36 60.4(5) . . . . ?
W3 O34 Si1 O37 59.7(6) . . . . ?
W1 O34 Si1 O37 -60.5(5) . . . . ?
W2 O34 Si1 O37 179.8(4) . . . . ?
Fe1 O35 Si1 O34 -178.8(4) . . . . ?
W5 O35 Si1 O34 57.6(6) . . . . ?
W4 O35 Si1 O34 -60.3(6) . . . . ?
Fe1 O35 Si1 O36 60.0(6) . . . . ?
W5 O35 Si1 O36 -63.6(5) . . . . ?
W4 O35 Si1 O36 178.4(4) . . . . ?
Fe1 O35 Si1 O37 -57.9(6) . . . . ?
W5 O35 Si1 O37 178.5(4) . . . . ?
W4 O35 Si1 O37 60.5(6) . . . . ?
Fe2 O36 Si1 O34 -179.5(4) . . . . ?
W7 O36 Si1 O34 58.1(5) . . . . ?
W6 O36 Si1 O34 -59.9(5) . . . . ?
Fe2 O36 Si1 O35 -58.2(6) . . . . ?
W7 O36 Si1 O35 179.3(4) . . . . ?
W6 O36 Si1 O35 61.4(5) . . . . ?
Fe2 O36 Si1 O37 59.8(6) . . . . ?
W7 O36 Si1 O37 -62.6(5) . . . . ?
W6 O36 Si1 O37 179.4(4) . . . . ?
Fe3 O37 Si1 O34 -178.7(4) . . . . ?
W9 O37 Si1 O34 59.2(6) . . . . ?
W8 O37 Si1 O34 -58.4(6) . . . . ?
Fe3 O37 Si1 O35 60.6(6) . . . . ?
W9 O37 Si1 O35 -61.5(6) . . . . ?
W8 O37 Si1 O35 -179.1(4) . . . . ?
Fe3 O37 Si1 O36 -58.1(6) . . . . ?
W9 O37 Si1 O36 179.8(4) . . . . ?
W8 O37 Si1 O36 62.2(5) . . . . ?
Na3 O1 W1 O14 129.1(10) . . . . ?
Na3 O1 W1 O13 38.7(11) . . . . ?
Na3 O1 W1 O10 -139.5(10) . . . . ?
Na3 O1 W1 O12 -52.0(10) . . . . ?
Na3 O1 W1 O34 -95(2) . . . . ?
W4 O14 W1 O1 -123.2(10) . . . . ?
W4 O14 W1 O13 -21.0(9) . . . . ?
W4 O14 W1 O10 137.3(9) . . . . ?
W4 O14 W1 O12 59.6(16) . . . . ?
W4 O14 W1 O34 63.3(9) . . . . ?
W9 O13 W1 O1 122.9(10) . . . . ?
Na3 O13 W1 O1 -69.8(5) 7_566 . . . ?
W9 O13 W1 O14 20.9(9) . . . . ?
Na3 O13 W1 O14 -171.8(4) 7_566 . . . ?
W9 O13 W1 O10 -62.0(16) . . . . ?
Na3 O13 W1 O10 105.3(10) 7_566 . . . ?
W9 O13 W1 O12 -137.5(10) . . . . ?
Na3 O13 W1 O12 29.7(4) 7_566 . . . ?
W9 O13 W1 O34 -63.9(9) . . . . ?
Na3 O13 W1 O34 103.4(3) 7_566 . . . ?
W2 O10 W1 O1 172.4(6) . . . . ?
W2 O10 W1 O14 -85.3(5) . . . . ?
W2 O10 W1 O13 -2.8(13) . . . . ?
W2 O10 W1 O12 73.3(5) . . . . ?
W2 O10 W1 O34 -0.8(4) . . . . ?
W3 O12 W1 O1 -174.7(5) . . . . ?
Na3 O12 W1 O1 73.6(4) 7_566 . . . ?
W3 O12 W1 O14 2.5(13) . . . . ?
Na3 O12 W1 O14 -109.2(9) 7_566 . . . ?
W3 O12 W1 O13 83.0(5) . . . . ?
Na3 O12 W1 O13 -28.7(3) 7_566 . . . ?
W3 O12 W1 O10 -75.8(5) . . . . ?
Na3 O12 W1 O10 172.5(3) 7_566 . . . ?
W3 O12 W1 O34 -1.3(4) . . . . ?
Na3 O12 W1 O34 -113.0(3) 7_566 . . . ?
Si1 O34 W1 O1 180(33) . . . . ?
W3 O34 W1 O1 45(3) . . . . ?
W2 O34 W1 O1 -46(3) . . . . ?
Si1 O34 W1 O14 -43.4(5) . . . . ?
W3 O34 W1 O14 -177.7(3) . . . . ?
W2 O34 W1 O14 91.5(3) . . . . ?
Si1 O34 W1 O13 45.0(5) . . . . ?
W3 O34 W1 O13 -89.3(3) . . . . ?
W2 O34 W1 O13 179.8(3) . . . . ?
Si1 O34 W1 O10 -134.3(6) . . . . ?
W3 O34 W1 O10 91.4(3) . . . . ?
W2 O34 W1 O10 0.6(3) . . . . ?
Si1 O34 W1 O12 135.2(6) . . . . ?
W3 O34 W1 O12 0.9(3) . . . . ?
W2 O34 W1 O12 -89.9(3) . . . . ?
W6 O16 W2 O2 -121.7(10) . . . . ?
W6 O16 W2 O11 137.7(10) . . . . ?
W6 O16 W2 O15 -20.3(10) . . . . ?
W6 O16 W2 O10 52.3(15) . . . . ?
W6 O16 W2 O34 63.2(10) . . . . ?
W3 O11 W2 O2 175.8(5) . . . . ?
W3 O11 W2 O16 -81.8(5) . . . . ?
W3 O11 W2 O15 -1.6(12) . . . . ?
W3 O11 W2 O10 74.4(5) . . . . ?
W3 O11 W2 O34 0.5(4) . . . . ?
W5 O15 W2 O2 122.5(10) . . . . ?
W5 O15 W2 O16 20.9(10) . . . . ?
W5 O15 W2 O11 -60.1(15) . . . . ?
W5 O15 W2 O10 -136.4(10) . . . . ?
W5 O15 W2 O34 -62.2(10) . . . . ?
W1 O10 W2 O2 -173.9(5) . . . . ?
W1 O10 W2 O16 12.1(12) . . . . ?
W1 O10 W2 O11 -73.8(5) . . . . ?
W1 O10 W2 O15 84.6(5) . . . . ?
W1 O10 W2 O34 0.8(4) . . . . ?
Si1 O34 W2 O2 -178(3) . . . . ?
W3 O34 W2 O2 -43(3) . . . . ?
W1 O34 W2 O2 49(3) . . . . ?
Si1 O34 W2 O16 -42.4(5) . . . . ?
W3 O34 W2 O16 91.8(3) . . . . ?
W1 O34 W2 O16 -176.0(3) . . . . ?
Si1 O34 W2 O11 -134.6(6) . . . . ?
W3 O34 W2 O11 -0.4(3) . . . . ?
W1 O34 W2 O11 91.8(3) . . . . ?
Si1 O34 W2 O15 44.6(5) . . . . ?
W3 O34 W2 O15 178.8(3) . . . . ?
W1 O34 W2 O15 -89.0(3) . . . . ?
Si1 O34 W2 O10 133.0(6) . . . . ?
W3 O34 W2 O10 -92.7(3) . . . . ?
W1 O34 W2 O10 -0.6(3) . . . . ?
W8 O18 W3 O3 -126.3(10) . . . . ?
Na3 O18 W3 O3 72.6(5) 7_566 . . . ?
W8 O18 W3 O17 -24.7(10) . . . . ?
Na3 O18 W3 O17 174.2(4) 7_566 . . . ?
W8 O18 W3 O12 133.5(10) . . . . ?
Na3 O18 W3 O12 -27.6(4) 7_566 . . . ?
W8 O18 W3 O11 57.2(16) . . . . ?
Na3 O18 W3 O11 -103.9(10) 7_566 . . . ?
W8 O18 W3 O34 59.4(10) . . . . ?
Na3 O18 W3 O34 -101.7(4) 7_566 . . . ?
W7 O17 W3 O3 124.9(10) . . . . ?
W7 O17 W3 O18 22.1(10) . . . . ?
W7 O17 W3 O12 -63.6(15) . . . . ?
W7 O17 W3 O11 -137.5(10) . . . . ?
W7 O17 W3 O34 -63.2(9) . . . . ?
W1 O12 W3 O3 173.2(6) . . . . ?
Na3 O12 W3 O3 -75.6(5) 7_566 . . . ?
W1 O12 W3 O18 -83.9(5) . . . . ?
Na3 O12 W3 O18 27.3(4) 7_566 . . . ?
W1 O12 W3 O17 1.7(13) . . . . ?
Na3 O12 W3 O17 112.9(9) 7_566 . . . ?
W1 O12 W3 O11 76.1(5) . . . . ?
Na3 O12 W3 O11 -172.7(4) 7_566 . . . ?
W1 O12 W3 O34 1.3(4) . . . . ?
Na3 O12 W3 O34 112.5(4) 7_566 . . . ?
W2 O11 W3 O3 -174.8(5) . . . . ?
W2 O11 W3 O18 1.8(13) . . . . ?
W2 O11 W3 O17 83.7(5) . . . . ?
W2 O11 W3 O12 -75.2(5) . . . . ?
W2 O11 W3 O34 -0.5(4) . . . . ?
Si1 O34 W3 O3 171(2) . . . . ?
W1 O34 W3 O3 -55(3) . . . . ?
W2 O34 W3 O3 36(3) . . . . ?
Si1 O34 W3 O18 -43.8(5) . . . . ?
W1 O34 W3 O18 90.0(3) . . . . ?
W2 O34 W3 O18 -178.8(3) . . . . ?
Si1 O34 W3 O17 45.5(5) . . . . ?
W1 O34 W3 O17 179.2(3) . . . . ?
W2 O34 W3 O17 -89.6(3) . . . . ?
Si1 O34 W3 O12 -134.7(6) . . . . ?
W1 O34 W3 O12 -0.9(3) . . . . ?
W2 O34 W3 O12 90.3(3) . . . . ?
Si1 O34 W3 O11 135.4(6) . . . . ?
W1 O34 W3 O11 -90.8(3) . . . . ?
W2 O34 W3 O11 0.4(3) . . . . ?
Na1 O4 W4 O25 -24.9(10) 6_566 . . . ?
Na2 O4 W4 O25 83.7(5) . . . . ?
Na1 O4 W4 O24 -120.8(9) 6_566 . . . ?
Na2 O4 W4 O24 -12.2(5) . . . . ?
Na1 O4 W4 O19 68.0(10) 6_566 . . . ?
Na2 O4 W4 O19 176.6(4) . . . . ?
Na1 O4 W4 O14 154.1(9) 6_566 . . . ?
Na2 O4 W4 O14 -97.3(4) . . . . ?
Na1 O4 W4 O35 47(4) 6_566 . . . ?
Na2 O4 W4 O35 156(3) . . . . ?
Fe1 O25 W4 O4 174.8(5) . . . . ?
Fe1 O25 W4 O24 -82.2(5) . . . . ?
Fe1 O25 W4 O19 74.6(4) . . . . ?
Fe1 O25 W4 O14 -2.5(12) . . . . ?
Fe1 O25 W4 O35 2.1(4) . . . . ?
W9 O24 W4 O4 -134.8(12) . . . . ?
Na2 O24 W4 O4 12.1(5) . . . . ?
W9 O24 W4 O25 122.2(12) . . . . ?
Na2 O24 W4 O25 -90.9(4) . . . . ?
W9 O24 W4 O19 22.8(19) . . . . ?
Na2 O24 W4 O19 169.7(8) . . . . ?
W9 O24 W4 O14 -35.9(11) . . . . ?
Na2 O24 W4 O14 111.0(4) . . . . ?
W9 O24 W4 O35 46.8(11) . . . . ?
Na2 O24 W4 O35 -166.3(4) . . . . ?
W5 O19 W4 O4 -174.0(6) . . . . ?
W5 O19 W4 O25 -71.7(5) . . . . ?
W5 O19 W4 O24 28.1(12) . . . . ?
W5 O19 W4 O14 86.7(5) . . . . ?
W5 O19 W4 O35 3.2(4) . . . . ?
W1 O14 W4 O4 124.3(9) . . . . ?
W1 O14 W4 O25 -58.3(15) . . . . ?
W1 O14 W4 O24 23.3(9) . . . . ?
W1 O14 W4 O19 -136.7(10) . . . . ?
W1 O14 W4 O35 -62.9(9) . . . . ?
Si1 O35 W4 O4 152(3) . . . . ?
Fe1 O35 W4 O4 -75(3) . . . . ?
W5 O35 W4 O4 20(3) . . . . ?
Si1 O35 W4 O25 -134.7(6) . . . . ?
Fe1 O35 W4 O25 -1.8(3) . . . . ?
W5 O35 W4 O25 93.0(3) . . . . ?
Si1 O35 W4 O24 -40.2(5) . . . . ?
Fe1 O35 W4 O24 92.7(3) . . . . ?
W5 O35 W4 O24 -172.5(3) . . . . ?
Si1 O35 W4 O19 130.1(6) . . . . ?
Fe1 O35 W4 O19 -97.0(3) . . . . ?
W5 O35 W4 O19 -2.2(3) . . . . ?
Si1 O35 W4 O14 43.5(5) . . . . ?
Fe1 O35 W4 O14 176.5(3) . . . . ?
W5 O35 W4 O14 -88.7(3) . . . . ?
K1 O5 W5 O26 73.9(8) 1_545 . . . ?
Na2 O5 W5 O26 -99.3(4) 6_565 . . . ?
K1 O5 W5 O15 -105.9(7) 1_545 . . . ?
Na2 O5 W5 O15 80.8(4) 6_565 . . . ?
K1 O5 W5 O20 166.3(7) 1_545 . . . ?
Na2 O5 W5 O20 -7.0(5) 6_565 . . . ?
K1 O5 W5 O19 -16.2(8) 1_545 . . . ?
Na2 O5 W5 O19 170.5(4) 6_565 . . . ?
K1 O5 W5 O35 23(3) 1_545 . . . ?
Na2 O5 W5 O35 -151(2) 6_565 . . . ?
Na2 O5 W5 K1 -173.3(10) 6_565 . . 1_545 ?
Fe1 O26 W5 O5 -10.6(9) 5_666 . . . ?
Fe1 O26 W5 O5 -172.6(4) . . . . ?
Fe1 O26 W5 O15 168.9(7) 5_666 . . . ?
Fe1 O26 W5 O15 6.9(12) . . . . ?
Fe1 O26 W5 O20 -113.2(8) 5_666 . . . ?
Fe1 O26 W5 O20 84.8(4) . . . . ?
Fe1 O26 W5 O19 88.9(8) 5_666 . . . ?
Fe1 O26 W5 O19 -73.1(4) . . . . ?
Fe1 O26 W5 O35 162.3(9) 5_666 . . . ?
Fe1 O26 W5 O35 0.3(3) . . . . ?
Fe1 O26 W5 K1 13.8(8) 5_666 . . 1_545 ?
Fe1 O26 W5 K1 -148.2(3) . . . 1_545 ?
W2 O15 W5 O5 -125.0(10) . . . . ?
W2 O15 W5 O26 55.5(16) . . . . ?
W2 O15 W5 O20 -23.2(10) . . . . ?
W2 O15 W5 O19 135.6(10) . . . . ?
W2 O15 W5 O35 61.9(10) . . . . ?
W2 O15 W5 K1 -150.5(9) . . . 1_545 ?
W6 O20 W5 O5 130.9(11) . . . . ?
W6 O20 W5 O26 -129.0(11) . . . . ?
W6 O20 W5 O15 31.2(11) . . . . ?
W6 O20 W5 O19 -42.6(17) . . . . ?
W6 O20 W5 O35 -54.3(11) . . . . ?
W6 O20 W5 K1 138.2(9) . . . 1_545 ?
W4 O19 W5 O5 171.1(5) . . . . ?
W4 O19 W5 O26 71.3(5) . . . . ?
W4 O19 W5 O15 -88.7(5) . . . . ?
W4 O19 W5 O20 -15.4(13) . . . . ?
W4 O19 W5 O35 -3.2(4) . . . . ?
W4 O19 W5 K1 164.0(5) . . . 1_545 ?
Si1 O35 W5 O5 -171(2) . . . . ?
Fe1 O35 W5 O5 53(2) . . . . ?
W4 O35 W5 O5 -38(2) . . . . ?
Si1 O35 W5 O26 135.6(5) . . . . ?
Fe1 O35 W5 O26 -0.3(3) . . . . ?
W4 O35 W5 O26 -90.8(3) . . . . ?
Si1 O35 W5 O15 -42.1(5) . . . . ?
Fe1 O35 W5 O15 -178.0(3) . . . . ?
W4 O35 W5 O15 91.5(3) . . . . ?
Si1 O35 W5 O20 44.0(5) . . . . ?
Fe1 O35 W5 O20 -91.9(3) . . . . ?
W4 O35 W5 O20 177.6(3) . . . . ?
Si1 O35 W5 O19 -131.4(6) . . . . ?
Fe1 O35 W5 O19 92.7(3) . . . . ?
W4 O35 W5 O19 2.2(3) . . . . ?
Si1 O35 W5 K1 -154.2(3) . . . 1_545 ?
Fe1 O35 W5 K1 69.9(4) . . . 1_545 ?
W4 O35 W5 K1 -20.6(5) . . . 1_545 ?
Na1 O6 W6 O27 -63.2(19) . . . . ?
Na2 O6 W6 O27 99.9(4) 6_565 . . . ?
Na1 O6 W6 O20 -157.7(18) . . . . ?
Na2 O6 W6 O20 5.4(5) 6_565 . . . ?
Na1 O6 W6 O21 29.9(19) . . . . ?
Na2 O6 W6 O21 -166.9(4) 6_565 . . . ?
Na1 O6 W6 O16 117.5(19) . . . . ?
Na2 O6 W6 O16 -79.3(4) 6_565 . . . ?
Na1 O6 W6 O36 -2(5) . . . . ?
Na2 O6 W6 O36 162(3) 6_565 . . . ?
Fe2 O27 W6 O6 172.9(4) . . . . ?
Fe2 O27 W6 O20 -85.5(4) . . . . ?
Fe2 O27 W6 O21 71.4(4) . . . . ?
Fe2 O27 W6 O16 -9.0(11) . . . . ?
Fe2 O27 W6 O36 -1.1(3) . . . . ?
W5 O20 W6 O6 -129.3(11) . . . . ?
W5 O20 W6 O27 128.0(11) . . . . ?
W5 O20 W6 O21 31.4(17) . . . . ?
W5 O20 W6 O16 -30.1(11) . . . . ?
W5 O20 W6 O36 53.3(11) . . . . ?
W7 O21 W6 O6 -171.7(5) . . . . ?
W7 O21 W6 O27 -69.4(5) . . . . ?
W7 O21 W6 O20 27.6(11) . . . . ?
W7 O21 W6 O16 88.5(5) . . . . ?
W7 O21 W6 O36 4.7(4) . . . . ?
W2 O16 W6 O6 121.7(10) . . . . ?
W2 O16 W6 O27 -56.4(15) . . . . ?
W2 O16 W6 O20 21.8(10) . . . . ?
W2 O16 W6 O21 -137.7(11) . . . . ?
W2 O16 W6 O36 -64.0(10) . . . . ?
Si1 O36 W6 O6 163(3) . . . . ?
Fe2 O36 W6 O6 -62(3) . . . . ?
W7 O36 W6 O6 29(3) . . . . ?
Si1 O36 W6 O27 -134.4(5) . . . . ?
Fe2 O36 W6 O27 1.0(3) . . . . ?
W7 O36 W6 O27 92.0(3) . . . . ?
Si1 O36 W6 O20 -40.9(5) . . . . ?
Fe2 O36 W6 O20 94.5(3) . . . . ?
W7 O36 W6 O20 -174.5(3) . . . . ?
Si1 O36 W6 O21 130.2(5) . . . . ?
Fe2 O36 W6 O21 -94.4(3) . . . . ?
W7 O36 W6 O21 -3.4(3) . . . . ?
Si1 O36 W6 O16 42.6(5) . . . . ?
Fe2 O36 W6 O16 178.0(3) . . . . ?
W7 O36 W6 O16 -91.0(3) . . . . ?
K1 O7 W7 O28 56(4) . . . . ?
K1 O7 W7 O22 152(4) . . . . ?
K1 O7 W7 O21 -36(4) . . . . ?
K1 O7 W7 O17 -122(4) . . . . ?
K1 O7 W7 O36 -15(6) . . . . ?
Fe2 O28 W7 O7 -172.9(4) . . . . ?
Fe2 O28 W7 O22 84.3(4) . . . . ?
Fe2 O28 W7 O21 -74.3(4) . . . . ?
Fe2 O28 W7 O17 1.4(12) . . . . ?
Fe2 O28 W7 O36 -0.3(3) . . . . ?
W8 O22 W7 O7 133.9(9) . . . . ?
W8 O22 W7 O28 -123.9(9) . . . . ?
W8 O22 W7 O21 -24.5(15) . . . . ?
W8 O22 W7 O17 36.3(9) . . . . ?
W8 O22 W7 O36 -47.8(9) . . . . ?
W6 O21 W7 O7 172.4(5) . . . . ?
W6 O21 W7 O28 71.1(5) . . . . ?
W6 O21 W7 O22 -29.0(11) . . . . ?
W6 O21 W7 O17 -89.6(5) . . . . ?
W6 O21 W7 O36 -4.8(4) . . . . ?
W3 O17 W7 O7 -125.1(10) . . . . ?
W3 O17 W7 O28 60.5(16) . . . . ?
W3 O17 W7 O22 -24.1(9) . . . . ?
W3 O17 W7 O21 137.0(10) . . . . ?
W3 O17 W7 O36 62.2(9) . . . . ?
Si1 O36 W7 O7 -150(2) . . . . ?
Fe2 O36 W7 O7 73(3) . . . . ?
W6 O36 W7 O7 -18(3) . . . . ?
Si1 O36 W7 O28 137.2(5) . . . . ?
Fe2 O36 W7 O28 0.3(3) . . . . ?
W6 O36 W7 O28 -90.7(3) . . . . ?
Si1 O36 W7 O22 42.5(5) . . . . ?
Fe2 O36 W7 O22 -94.4(3) . . . . ?
W6 O36 W7 O22 174.6(3) . . . . ?
Si1 O36 W7 O21 -128.7(5) . . . . ?
Fe2 O36 W7 O21 94.3(3) . . . . ?
W6 O36 W7 O21 3.3(3) . . . . ?
Si1 O36 W7 O17 -42.2(5) . . . . ?
Fe2 O36 W7 O17 -179.1(3) . . . . ?
W6 O36 W7 O17 89.9(3) . . . . ?
Na1 O8 W8 O29 45.3(11) 6_576 . . . ?
Na1 O8 W8 O23 140.3(10) 6_576 . . . ?
Na1 O8 W8 O22 -47.6(11) 6_576 . . . ?
Na1 O8 W8 O18 -132.0(10) 6_576 . . . ?
Na1 O8 W8 O37 112(3) 6_576 . . . ?
Fe3 O29 W8 O8 173.0(4) . . . . ?
Fe3 O29 W8 O23 71.3(4) . . . . ?
Fe3 O29 W8 O22 -85.9(4) . . . . ?
Fe3 O29 W8 O18 -14.5(12) . . . . ?
Fe3 O29 W8 O37 -1.6(3) . . . . ?
W9 O23 W8 O8 -171.8(5) . . . . ?
Na3 O23 W8 O8 68.3(4) 7_566 . . . ?
W9 O23 W8 O29 -69.0(5) . . . . ?
Na3 O23 W8 O29 171.1(4) 7_566 . . . ?
W9 O23 W8 O22 28.4(12) . . . . ?
Na3 O23 W8 O22 -91.4(9) 7_566 . . . ?
W9 O23 W8 O18 89.9(5) . . . . ?
Na3 O23 W8 O18 -29.9(4) 7_566 . . . ?
W9 O23 W8 O37 5.3(4) . . . . ?
Na3 O23 W8 O37 -114.5(4) 7_566 . . . ?
W7 O22 W8 O8 -134.3(9) . . . . ?
W7 O22 W8 O29 123.3(9) . . . . ?
W7 O22 W8 O23 25.5(15) . . . . ?
W7 O22 W8 O18 -36.6(9) . . . . ?
W7 O22 W8 O37 47.7(9) . . . . ?
W3 O18 W8 O8 126.6(10) . . . . ?
Na3 O18 W8 O8 -72.1(4) 7_566 . . . ?
W3 O18 W8 O29 -46.0(16) . . . . ?
Na3 O18 W8 O29 115.3(9) 7_566 . . . ?
W3 O18 W8 O23 -133.0(10) . . . . ?
Na3 O18 W8 O23 28.4(4) 7_566 . . . ?
W3 O18 W8 O22 26.8(10) . . . . ?
Na3 O18 W8 O22 -171.9(4) 7_566 . . . ?
W3 O18 W8 O37 -58.6(10) . . . . ?
Na3 O18 W8 O37 102.7(3) 7_566 . . . ?
Si1 O37 W8 O8 158(3) . . . . ?
Fe3 O37 W8 O8 -66(4) . . . . ?
W9 O37 W8 O8 26(4) . . . . ?
Si1 O37 W8 O29 -134.2(5) . . . . ?
Fe3 O37 W8 O29 1.3(3) . . . . ?
W9 O37 W8 O29 93.2(3) . . . . ?
Si1 O37 W8 O23 128.9(6) . . . . ?
Fe3 O37 W8 O23 -95.6(4) . . . . ?
W9 O37 W8 O23 -3.7(3) . . . . ?
Si1 O37 W8 O22 -42.3(5) . . . . ?
Fe3 O37 W8 O22 93.2(3) . . . . ?
W9 O37 W8 O22 -174.9(3) . . . . ?
Si1 O37 W8 O18 41.2(5) . . . . ?
Fe3 O37 W8 O18 176.7(3) . . . . ?
W9 O37 W8 O18 -91.4(3) . . . . ?
K1 O9 W9 O30 47.6(9) 6_576 . . . ?
K1 O9 W9 O24 142.9(8) 6_576 . . . ?
K1 O9 W9 O13 -131.1(8) 6_576 . . . ?
K1 O9 W9 O23 -44.4(9) 6_576 . . . ?
K1 O9 W9 O37 -13(4) 6_576 . . . ?
Fe3 O30 W9 O9 -173.1(5) . . . . ?
Fe3 O30 W9 O24 85.1(4) . . . . ?
Fe3 O30 W9 O13 3.5(12) . . . . ?
Fe3 O30 W9 O23 -72.9(4) . . . . ?
Fe3 O30 W9 O37 0.2(3) . . . . ?
W4 O24 W9 O9 135.4(12) . . . . ?
Na2 O24 W9 O9 -10.7(5) . . . . ?
W4 O24 W9 O30 -122.2(12) . . . . ?
Na2 O24 W9 O30 91.7(4) . . . . ?
W4 O24 W9 O13 36.2(12) . . . . ?
Na2 O24 W9 O13 -109.9(4) . . . . ?
W4 O24 W9 O23 -25.4(19) . . . . ?
Na2 O24 W9 O23 -171.5(8) . . . . ?
W4 O24 W9 O37 -47.7(12) . . . . ?
Na2 O24 W9 O37 166.2(4) . . . . ?
W1 O13 W9 O9 -123.6(10) . . . . ?
Na3 O13 W9 O9 69.0(4) 7_566 . . . ?
W1 O13 W9 O30 59.8(15) . . . . ?
Na3 O13 W9 O30 -107.6(9) 7_566 . . . ?
W1 O13 W9 O24 -23.4(9) . . . . ?
Na3 O13 W9 O24 169.2(4) 7_566 . . . ?
W1 O13 W9 O23 137.1(10) . . . . ?
Na3 O13 W9 O23 -30.2(4) 7_566 . . . ?
W1 O13 W9 O37 63.0(9) . . . . ?
Na3 O13 W9 O37 -104.4(3) 7_566 . . . ?
W8 O23 W9 O9 170.5(6) . . . . ?
Na3 O23 W9 O9 -68.6(5) 7_566 . . . ?
W8 O23 W9 O30 68.8(5) . . . . ?
Na3 O23 W9 O30 -170.4(4) 7_566 . . . ?
W8 O23 W9 O24 -28.6(13) . . . . ?
Na3 O23 W9 O24 92.2(10) 7_566 . . . ?
W8 O23 W9 O13 -90.0(5) . . . . ?
Na3 O23 W9 O13 30.8(4) 7_566 . . . ?
W8 O23 W9 O37 -5.4(4) . . . . ?
Na3 O23 W9 O37 115.4(4) 7_566 . . . ?
Si1 O37 W9 O9 -162(3) . . . . ?
Fe3 O37 W9 O9 62(3) . . . . ?
W8 O37 W9 O9 -29(3) . . . . ?
Si1 O37 W9 O30 136.3(5) . . . . ?
Fe3 O37 W9 O30 -0.2(3) . . . . ?
W8 O37 W9 O30 -90.8(3) . . . . ?
Si1 O37 W9 O24 42.2(5) . . . . ?
Fe3 O37 W9 O24 -94.3(3) . . . . ?
W8 O37 W9 O24 175.1(3) . . . . ?
Si1 O37 W9 O13 -42.5(5) . . . . ?
Fe3 O37 W9 O13 -178.9(3) . . . . ?
W8 O37 W9 O13 90.4(3) . . . . ?
Si1 O37 W9 O23 -129.2(6) . . . . ?
Fe3 O37 W9 O23 94.3(3) . . . . ?
W8 O37 W9 O23 3.7(3) . . . . ?
